data_7058987
loop_
_publ_author_name
'Sukhikh, Taisiya S.'
'Kolybalov, Dmitry S.'
'Pylova, Ekaterina K.'
'Bashirov, Denis A.'
'Komarov, Vladislav Y.'
'Kuratieva, Natalia V.'
'Smolentsev, Anton I.'
'Fitch, Andrew N.'
'Konchenko, Sergey N.'

_publ_section_title
;
 A fresh look at the structural diversity of dibenzoylmethanide complexes
 of lanthanides
;
_journal_issue 25
_journal_name_full 'New Journal of Chemistry'
_journal_page_first 9934
_journal_paper_doi 10.1039/C9NJ02059D
_journal_volume 43
_journal_year 2019
_chemical_formula_moiety 'C62 H48 Cl4 Eu K O8'
_chemical_formula_sum 'C62 H48 Cl4 Eu K O8'
_chemical_formula_weight 1253.86
_space_group_crystal_system monoclinic
_space_group_IT_number 15
_space_group_name_Hall '-C 2yc'
_space_group_name_H-M_alt 'C 1 2/c 1'
_atom_sites_solution_hydrogens geom
_atom_sites_solution_primary dual
_audit_creation_date 2018-11-27
_audit_creation_method
;
Olex2 1.2
(compiled 2018.05.29 svn.r3508 for OlexSys, GUI svn.r5506)
;
_audit_update_record
;
2019-04-18 deposited with the CCDC.	2019-05-30 downloaded from the CCDC.
;
_cell_angle_alpha 90
_cell_angle_beta 108.8290(10)
_cell_angle_gamma 90
_cell_formula_units_Z 4
_cell_length_a 27.8136(7)
_cell_length_b 7.8790(2)
_cell_length_c 25.9138(6)
_cell_measurement_reflns_used 9001
_cell_measurement_temperature 150(2)
_cell_measurement_theta_max 27.54
_cell_measurement_theta_min 2.70
_cell_volume 5374.9(2)
_computing_molecular_graphics 'Olex2 (Dolomanov et al., 2009)'
_computing_publication_material 'Olex2 (Dolomanov et al., 2009)'
_computing_structure_refinement 'ShelXL (Sheldrick, 2015)'
_computing_structure_solution 'ShelXT (Sheldrick, 2015)'
_diffrn_ambient_temperature 150(2)
_diffrn_measured_fraction_theta_full 1.000
_diffrn_measured_fraction_theta_max 0.995
_diffrn_measurement_device_type 'Bruker APEX-II CCD'
_diffrn_measurement_method '\f and \w scans'
_diffrn_radiation_type MoK\a
_diffrn_radiation_wavelength 0.71073
_diffrn_reflns_av_R_equivalents 0.0229
_diffrn_reflns_av_unetI/netI 0.0270
_diffrn_reflns_Laue_measured_fraction_full 1.000
_diffrn_reflns_Laue_measured_fraction_max 0.995
_diffrn_reflns_limit_h_max 36
_diffrn_reflns_limit_h_min -27
_diffrn_reflns_limit_k_max 10
_diffrn_reflns_limit_k_min -8
_diffrn_reflns_limit_l_max 33
_diffrn_reflns_limit_l_min -33
_diffrn_reflns_number 17168
_diffrn_reflns_point_group_measured_fraction_full 1.000
_diffrn_reflns_point_group_measured_fraction_max 0.995
_diffrn_reflns_theta_full 25.242
_diffrn_reflns_theta_max 27.589
_diffrn_reflns_theta_min 1.547
_diffrn_standards_number 0
_exptl_absorpt_coefficient_mu 1.501
_exptl_absorpt_correction_T_max 0.7456
_exptl_absorpt_correction_T_min 0.6248
_exptl_absorpt_correction_type multi-scan
_exptl_absorpt_process_details
'SADABS-2012/1 (Bruker,2012) was used for absorption correction. wR2(int) was 0.0432 before and 0.0326 after correction. The Ratio of minimum to maximum transmission is 0.8380. The \l/2 correction factor is 0.0015.'
_exptl_crystal_colour 'light yellow'
_exptl_crystal_colour_modifier light
_exptl_crystal_colour_primary yellow
_exptl_crystal_density_diffrn 1.549
_exptl_crystal_description plate
_exptl_crystal_F_000 2536
_exptl_crystal_preparation Luminescent
_exptl_crystal_size_max 0.38
_exptl_crystal_size_mid 0.08
_exptl_crystal_size_min 0.06
_refine_diff_density_max 0.925
_refine_diff_density_min -0.604
_refine_diff_density_rms 0.072
_refine_ls_extinction_method none
_refine_ls_goodness_of_fit_ref 1.047
_refine_ls_hydrogen_treatment constr
_refine_ls_matrix_type full
_refine_ls_number_parameters 344
_refine_ls_number_reflns 6210
_refine_ls_number_restraints 0
_refine_ls_restrained_S_all 1.047
_refine_ls_R_factor_all 0.0305
_refine_ls_R_factor_gt 0.0245
_refine_ls_shift/su_max 0.001
_refine_ls_shift/su_mean 0.000
_refine_ls_structure_factor_coef Fsqd
_refine_ls_weighting_details 'w=1/[\s^2^(Fo^2^)+(0.0263P)^2^+8.6270P] where P=(Fo^2^+2Fc^2^)/3'
_refine_ls_weighting_scheme calc
_refine_ls_wR_factor_gt 0.0582
_refine_ls_wR_factor_ref 0.0613
_reflns_Friedel_coverage 0.000
_reflns_number_gt 5437
_reflns_number_total 6210
_reflns_threshold_expression 'I > 2\s(I)'
_cod_data_source_file c9nj02059d2.cif
_cod_data_source_block ts186_3a
_cod_database_code 7058987
_shelx_shelxl_version_number 2017/1
_shelx_space_group_comment
;
The symmetry employed for this shelxl refinement is uniquely defined
by the following loop, which should always be used as a source of
symmetry information in preference to the above space-group names.
They are only intended as comments.
;
_shelx_estimated_absorpt_t_max 0.915
_shelx_estimated_absorpt_t_min 0.599
_olex2_refinement_description
;
1. Fixed Uiso
 At 1.2 times of:
  All C(H) groups, All C(H,H) groups
2.a Secondary CH2 refined with riding coordinates:
 C1S(H1SA,H1SB)
2.b Aromatic/amide H refined with riding coordinates:
 C12(H12), C22(H22), C112(H112), C113(H113), C114(H114), C115(H115),
 C116(H116), C122(H122), C123(H123), C124(H124), C125(H125), C126(H126),
 C212(H212), C213(H213), C214(H214), C215(H215), C216(H216), C222(H222),
 C223(H223), C224(H224), C225(H225), C226(H226)
;
_olex2_submission_special_instructions 'No special instructions were received'

loop_
_space_group_symop_operation_xyz
'x, y, z'
'-x, y, -z+1/2'
'x+1/2, y+1/2, z'
'-x+1/2, y+1/2, -z+1/2'
'-x, -y, -z'
'x, -y, z-1/2'
'-x+1/2, -y+1/2, -z'
'x+1/2, -y+1/2, z-1/2'

loop_
_atom_site_label
_atom_site_type_symbol
_atom_site_fract_x
_atom_site_fract_y
_atom_site_fract_z
_atom_site_U_iso_or_equiv
_atom_site_adp_type
_atom_site_occupancy
_atom_site_site_symmetry_order
_atom_site_calc_flag
_atom_site_refinement_flags_posn
_atom_site_refinement_flags_adp
_atom_site_refinement_flags_occupancy
Eu1 Eu 0.500000 0.74348(2) 0.750000 0.01443(5) Uani 1 2 d S T P
K1 K 0.500000 0.24201(9) 0.750000 0.03419(17) Uani 1 2 d S T P
O1 O 0.57457(6) 0.60806(19) 0.73863(6) 0.0239(3) Uani 1 1 d . . .
O2 O 0.47418(6) 0.53819(19) 0.67877(6) 0.0223(3) Uani 1 1 d . . .
O3 O 0.43023(6) 0.87970(19) 0.68150(6) 0.0227(3) Uani 1 1 d . . .
O4 O 0.53127(5) 0.94689(19) 0.70167(6) 0.0209(3) Uani 1 1 d . . .
C11 C 0.58282(8) 0.5583(3) 0.69592(8) 0.0194(4) Uani 1 1 d . . .
C12 C 0.54428(8) 0.5218(3) 0.64623(9) 0.0221(4) Uani 1 1 d . . .
H12 H 0.554332 0.498359 0.615228 0.027 Uiso 1 1 calc R . .
C13 C 0.49270(8) 0.5180(3) 0.63967(8) 0.0185(4) Uani 1 1 d . . .
C21 C 0.42557(8) 0.9521(3) 0.63689(8) 0.0185(4) Uani 1 1 d . . .
C22 C 0.46654(8) 0.9992(3) 0.61894(9) 0.0225(5) Uani 1 1 d . . .
H22 H 0.459052 1.043908 0.583163 0.027 Uiso 1 1 calc R . .
C23 C 0.51744(8) 0.9836(2) 0.65090(8) 0.0176(4) Uani 1 1 d . . .
C111 C 0.63693(8) 0.5443(3) 0.69737(8) 0.0204(4) Uani 1 1 d . . .
C112 C 0.65076(9) 0.4368(3) 0.66167(9) 0.0261(5) Uani 1 1 d . . .
H112 H 0.625800 0.366927 0.637232 0.031 Uiso 1 1 calc R . .
C113 C 0.70060(9) 0.4311(4) 0.66153(10) 0.0335(6) Uani 1 1 d . . .
H113 H 0.709561 0.357152 0.637146 0.040 Uiso 1 1 calc R . .
C114 C 0.73703(10) 0.5321(4) 0.69656(12) 0.0385(6) Uani 1 1 d . . .
H114 H 0.770929 0.529834 0.695740 0.046 Uiso 1 1 calc R . .
C115 C 0.72438(10) 0.6366(3) 0.73290(12) 0.0399(6) Uani 1 1 d . . .
H115 H 0.749699 0.705211 0.757403 0.048 Uiso 1 1 calc R . .
C116 C 0.67453(9) 0.6420(3) 0.73378(10) 0.0305(5) Uani 1 1 d . . .
H116 H 0.666177 0.712643 0.759358 0.037 Uiso 1 1 calc R . .
C121 C 0.45521(8) 0.4935(3) 0.58377(9) 0.0198(4) Uani 1 1 d . . .
C122 C 0.40703(9) 0.5644(3) 0.57268(9) 0.0255(5) Uani 1 1 d . . .
H122 H 0.398514 0.622169 0.600727 0.031 Uiso 1 1 calc R . .
C123 C 0.37148(10) 0.5516(3) 0.52124(11) 0.0358(6) Uani 1 1 d . . .
H123 H 0.339244 0.604531 0.513700 0.043 Uiso 1 1 calc R . .
C124 C 0.38289(10) 0.4614(3) 0.48057(10) 0.0378(6) Uani 1 1 d . . .
H124 H 0.358047 0.448828 0.445649 0.045 Uiso 1 1 calc R . .
C125 C 0.43035(10) 0.3903(3) 0.49106(9) 0.0334(6) Uani 1 1 d . . .
H125 H 0.438146 0.328352 0.463321 0.040 Uiso 1 1 calc R . .
C126 C 0.46683(9) 0.4087(3) 0.54197(9) 0.0245(5) Uani 1 1 d . . .
H126 H 0.499896 0.363277 0.548412 0.029 Uiso 1 1 calc R . .
C211 C 0.37226(8) 0.9791(3) 0.59893(8) 0.0176(4) Uani 1 1 d . . .
C212 C 0.33302(8) 0.8800(3) 0.60551(9) 0.0246(5) Uani 1 1 d . . .
H212 H 0.339749 0.803829 0.635416 0.030 Uiso 1 1 calc R . .
C213 C 0.28424(9) 0.8922(3) 0.56863(10) 0.0308(5) Uani 1 1 d . . .
H213 H 0.257985 0.821745 0.572701 0.037 Uiso 1 1 calc R . .
C214 C 0.27376(9) 1.0068(3) 0.52593(10) 0.0311(5) Uani 1 1 d . . .
H214 H 0.240402 1.014299 0.500589 0.037 Uiso 1 1 calc R . .
C215 C 0.31179(8) 1.1100(3) 0.52019(9) 0.0267(5) Uani 1 1 d . . .
H215 H 0.304293 1.191398 0.491643 0.032 Uiso 1 1 calc R . .
C216 C 0.36105(8) 1.0952(3) 0.55608(8) 0.0216(4) Uani 1 1 d . . .
H216 H 0.387240 1.164741 0.551377 0.026 Uiso 1 1 calc R . .
C221 C 0.55923(8) 1.0084(2) 0.62677(9) 0.0190(4) Uani 1 1 d . . .
C222 C 0.55064(9) 1.0509(3) 0.57205(9) 0.0246(5) Uani 1 1 d . . .
H222 H 0.516889 1.067327 0.548399 0.029 Uiso 1 1 calc R . .
C223 C 0.59114(10) 1.0692(3) 0.55207(10) 0.0313(5) Uani 1 1 d . . .
H223 H 0.584970 1.101482 0.515174 0.038 Uiso 1 1 calc R . .
C224 C 0.64033(10) 1.0407(3) 0.58565(11) 0.0332(6) Uani 1 1 d . . .
H224 H 0.667885 1.052423 0.571790 0.040 Uiso 1 1 calc R . .
C225 C 0.64932(9) 0.9949(3) 0.63947(11) 0.0339(6) Uani 1 1 d . . .
H225 H 0.683032 0.972971 0.662393 0.041 Uiso 1 1 calc R . .
C226 C 0.60911(9) 0.9809(3) 0.66016(10) 0.0256(5) Uani 1 1 d . . .
H226 H 0.615718 0.952329 0.697422 0.031 Uiso 1 1 calc R . .
Cl1S Cl 0.37098(3) 0.22146(8) 0.71255(3) 0.04026(15) Uani 1 1 d . . .
Cl2S Cl 0.28756(3) 0.40454(12) 0.63395(3) 0.0577(2) Uani 1 1 d . . .
C1S C 0.35396(10) 0.3847(3) 0.66342(11) 0.0369(6) Uani 1 1 d . . .
H1SA H 0.368163 0.493551 0.680812 0.044 Uiso 1 1 calc R . .
H1SB H 0.369013 0.360661 0.634392 0.044 Uiso 1 1 calc R . .

loop_
_atom_site_aniso_label
_atom_site_aniso_U_11
_atom_site_aniso_U_22
_atom_site_aniso_U_33
_atom_site_aniso_U_23
_atom_site_aniso_U_13
_atom_site_aniso_U_12
Eu1 0.01863(8) 0.01345(7) 0.01078(7) 0.000 0.00414(5) 0.000
K1 0.0512(5) 0.0199(3) 0.0337(4) 0.000 0.0167(4) 0.000
O1 0.0268(8) 0.0264(8) 0.0155(7) -0.0037(6) 0.0026(6) 0.0080(7)
O2 0.0251(8) 0.0247(8) 0.0187(7) -0.0056(6) 0.0095(6) -0.0028(6)
O3 0.0227(8) 0.0269(8) 0.0195(7) 0.0085(6) 0.0080(6) 0.0038(6)
O4 0.0203(7) 0.0256(8) 0.0148(7) 0.0039(6) 0.0027(6) -0.0013(6)
C11 0.0241(11) 0.0154(10) 0.0177(10) 0.0019(8) 0.0053(8) 0.0037(8)
C12 0.0230(11) 0.0294(11) 0.0142(10) -0.0012(8) 0.0065(8) 0.0018(9)
C13 0.0257(11) 0.0146(9) 0.0147(10) -0.0010(7) 0.0059(9) -0.0001(8)
C21 0.0217(10) 0.0157(9) 0.0177(10) 0.0009(8) 0.0058(8) 0.0025(8)
C22 0.0217(11) 0.0302(12) 0.0154(10) 0.0083(8) 0.0056(9) 0.0028(9)
C23 0.0224(11) 0.0134(9) 0.0174(10) 0.0019(7) 0.0072(8) 0.0007(8)
C111 0.0220(11) 0.0193(10) 0.0185(10) 0.0051(8) 0.0044(8) 0.0013(8)
C112 0.0236(11) 0.0335(13) 0.0208(11) 0.0003(9) 0.0066(9) 0.0001(10)
C113 0.0267(12) 0.0472(15) 0.0295(13) 0.0043(11) 0.0132(10) 0.0052(11)
C114 0.0232(12) 0.0423(15) 0.0489(16) 0.0138(13) 0.0101(12) -0.0006(11)
C115 0.0269(13) 0.0299(13) 0.0496(16) 0.0042(12) -0.0059(12) -0.0054(11)
C116 0.0309(13) 0.0241(12) 0.0296(12) -0.0009(10) -0.0001(10) 0.0011(10)
C121 0.0237(11) 0.0161(10) 0.0186(10) 0.0005(8) 0.0054(9) -0.0046(8)
C122 0.0255(11) 0.0217(11) 0.0282(12) 0.0007(9) 0.0068(9) -0.0047(9)
C123 0.0261(12) 0.0344(14) 0.0387(14) 0.0093(11) -0.0007(11) -0.0088(11)
C124 0.0400(15) 0.0433(15) 0.0198(11) 0.0094(11) -0.0049(10) -0.0209(12)
C125 0.0474(15) 0.0362(14) 0.0164(11) -0.0035(10) 0.0099(10) -0.0181(12)
C126 0.0315(12) 0.0249(11) 0.0175(10) -0.0004(9) 0.0084(9) -0.0056(9)
C211 0.0192(10) 0.0186(10) 0.0158(10) -0.0005(8) 0.0068(8) 0.0030(8)
C212 0.0251(11) 0.0241(11) 0.0272(11) 0.0049(9) 0.0121(9) 0.0037(9)
C213 0.0218(11) 0.0355(13) 0.0372(13) -0.0016(11) 0.0123(10) -0.0030(10)
C214 0.0180(11) 0.0410(14) 0.0311(13) -0.0029(11) 0.0036(10) 0.0031(10)
C215 0.0248(11) 0.0312(12) 0.0214(11) 0.0038(9) 0.0037(9) 0.0073(10)
C216 0.0205(10) 0.0229(11) 0.0208(10) 0.0020(8) 0.0057(8) 0.0010(9)
C221 0.0227(11) 0.0142(9) 0.0211(10) -0.0002(8) 0.0085(9) 0.0000(8)
C222 0.0253(11) 0.0282(12) 0.0212(11) -0.0003(9) 0.0090(9) -0.0016(9)
C223 0.0403(14) 0.0354(13) 0.0240(12) -0.0048(10) 0.0186(11) -0.0058(11)
C224 0.0316(13) 0.0350(13) 0.0415(14) -0.0077(11) 0.0237(12) -0.0070(11)
C225 0.0225(12) 0.0358(14) 0.0432(15) 0.0007(11) 0.0105(11) 0.0003(10)
C226 0.0244(11) 0.0253(11) 0.0269(12) 0.0024(9) 0.0080(9) -0.0003(9)
Cl1S 0.0501(4) 0.0290(3) 0.0402(4) -0.0022(3) 0.0125(3) -0.0018(3)
Cl2S 0.0413(4) 0.0685(5) 0.0529(5) 0.0037(4) 0.0005(3) -0.0037(4)
C1S 0.0369(14) 0.0366(14) 0.0357(14) -0.0025(11) 0.0096(11) -0.0055(12)

loop_
_atom_type_symbol
_atom_type_description
_atom_type_scat_dispersion_real
_atom_type_scat_dispersion_imag
_atom_type_scat_source
C C 0.0033 0.0016 'International Tables Vol C Tables 4.2.6.8 and 6.1.1.4'
H H 0.0000 0.0000 'International Tables Vol C Tables 4.2.6.8 and 6.1.1.4'
Cl Cl 0.1484 0.1585 'International Tables Vol C Tables 4.2.6.8 and 6.1.1.4'
Eu Eu -0.1578 3.6682 'International Tables Vol C Tables 4.2.6.8 and 6.1.1.4'
K K 0.2009 0.2494 'International Tables Vol C Tables 4.2.6.8 and 6.1.1.4'
O O 0.0106 0.0060 'International Tables Vol C Tables 4.2.6.8 and 6.1.1.4'

loop_
_geom_angle_atom_site_label_1
_geom_angle_atom_site_label_2
_geom_angle_atom_site_label_3
_geom_angle
_geom_angle_site_symmetry_1
_geom_angle_site_symmetry_3
K1 Eu1 K1 180.0 1_565 .
O1 Eu1 K1 63.99(4) 2_656 .
O1 Eu1 K1 63.99(4) . .
O1 Eu1 K1 116.01(4) 2_656 1_565
O1 Eu1 K1 116.01(4) . 1_565
O1 Eu1 O1 127.99(8) 2_656 .
O2 Eu1 K1 47.28(4) 2_656 .
O2 Eu1 K1 132.72(4) 2_656 1_565
O2 Eu1 K1 132.72(4) . 1_565
O2 Eu1 K1 47.28(4) . .
O2 Eu1 O1 74.97(5) 2_656 .
O2 Eu1 O1 70.38(5) . .
O2 Eu1 O1 74.97(5) . 2_656
O2 Eu1 O1 70.38(5) 2_656 2_656
O2 Eu1 O2 94.55(8) 2_656 .
O2 Eu1 O3 147.09(5) 2_656 .
O2 Eu1 O3 76.28(5) 2_656 2_656
O2 Eu1 O3 147.09(5) . 2_656
O2 Eu1 O3 76.28(5) . .
O3 Eu1 K1 116.35(4) . .
O3 Eu1 K1 63.65(4) . 1_565
O3 Eu1 K1 116.35(4) 2_656 .
O3 Eu1 K1 63.65(4) 2_656 1_565
O3 Eu1 O1 76.71(5) . 2_656
O3 Eu1 O1 128.26(5) 2_656 2_656
O3 Eu1 O1 76.71(5) 2_656 .
O3 Eu1 O1 128.26(5) . .
O3 Eu1 O3 127.29(8) 2_656 .
O4 Eu1 K1 47.36(4) . 1_565
O4 Eu1 K1 132.64(4) . .
O4 Eu1 K1 47.36(4) 2_656 1_565
O4 Eu1 K1 132.64(4) 2_656 .
O4 Eu1 O1 146.56(5) 2_656 .
O4 Eu1 O1 76.09(5) 2_656 2_656
O4 Eu1 O1 76.09(5) . .
O4 Eu1 O1 146.56(5) . 2_656
O4 Eu1 O2 143.05(5) 2_656 .
O4 Eu1 O2 96.90(5) . .
O4 Eu1 O2 96.89(5) 2_656 2_656
O4 Eu1 O2 143.05(5) . 2_656
O4 Eu1 O3 75.10(5) 2_656 .
O4 Eu1 O3 69.86(5) 2_656 2_656
O4 Eu1 O3 69.86(5) . .
O4 Eu1 O3 75.10(5) . 2_656
O4 Eu1 O4 94.71(7) . 2_656
Eu1 K1 Eu1 180.0 1_545 .
O2 K1 Eu1 143.11(3) 2_656 1_545
O2 K1 Eu1 36.89(3) 2_656 .
O2 K1 Eu1 36.89(3) . .
O2 K1 Eu1 143.11(3) . 1_545
O2 K1 O2 73.77(6) 2_656 .
O2 K1 C23 93.81(4) 2_656 2_646
O2 K1 C23 151.93(5) 2_656 1_545
O2 K1 C23 93.81(4) . 1_545
O2 K1 C23 151.93(5) . 2_646
O2 K1 Cl1S 103.88(3) 2_656 .
O2 K1 Cl1S 103.88(3) . 2_656
O2 K1 Cl1S 80.57(3) 2_656 2_656
O2 K1 Cl1S 80.57(3) . .
O4 K1 Eu1 36.81(3) 1_545 1_545
O4 K1 Eu1 143.19(3) 2_646 .
O4 K1 Eu1 143.19(3) 1_545 .
O4 K1 Eu1 36.81(3) 2_646 1_545
O4 K1 O2 150.04(4) 1_545 2_656
O4 K1 O2 114.48(4) 1_545 .
O4 K1 O2 150.04(4) 2_646 .
O4 K1 O2 114.48(4) 2_646 2_656
O4 K1 O4 73.62(6) 1_545 2_646
O4 K1 C23 88.98(5) 2_646 1_545
O4 K1 C23 21.26(4) 1_545 1_545
O4 K1 C23 21.26(4) 2_646 2_646
O4 K1 C23 88.98(5) 1_545 2_646
O4 K1 Cl1S 105.89(3) 1_545 .
O4 K1 Cl1S 105.89(3) 2_646 2_656
O4 K1 Cl1S 69.52(3) 2_646 .
O4 K1 Cl1S 69.52(3) 1_545 2_656
C23 K1 Eu1 126.38(3) 1_545 .
C23 K1 Eu1 53.62(3) 1_545 1_545
C23 K1 Eu1 126.38(3) 2_646 .
C23 K1 Eu1 53.62(3) 2_646 1_545
C23 K1 C23 107.24(7) 1_545 2_646
Cl1S K1 Eu1 87.276(16) . 1_545
Cl1S K1 Eu1 92.724(16) 2_656 .
Cl1S K1 Eu1 87.276(16) 2_656 1_545
Cl1S K1 Eu1 92.724(16) . .
Cl1S K1 C23 78.15(4) 2_656 1_545
Cl1S K1 C23 98.57(4) 2_656 2_646
Cl1S K1 C23 98.57(4) . 1_545
Cl1S K1 C23 78.15(4) . 2_646
Cl1S K1 Cl1S 174.55(3) . 2_656
C11 O1 Eu1 130.18(13) . .
Eu1 O2 K1 95.84(5) . .
C13 O2 Eu1 126.63(13) . .
C13 O2 K1 108.67(12) . .
C21 O3 Eu1 134.14(13) . .
Eu1 O4 K1 95.84(5) . 1_565
C23 O4 Eu1 131.15(13) . .
C23 O4 K1 103.29(12) . 1_565
O1 C11 C12 124.2(2) . .
O1 C11 C111 117.80(19) . .
C12 C11 C111 117.92(19) . .
C13 C12 C11 124.40(19) . .
O2 C13 C12 124.15(19) . .
O2 C13 C121 116.52(19) . .
C12 C13 C121 119.31(18) . .
O3 C21 C22 124.54(19) . .
O3 C21 C211 116.86(18) . .
C22 C21 C211 118.47(18) . .
C23 C22 C21 123.59(19) . .
O4 C23 K1 55.45(10) . 1_565
O4 C23 C22 122.74(19) . .
O4 C23 C221 116.24(19) . .
C22 C23 K1 91.76(13) . 1_565
C22 C23 C221 121.02(18) . .
C221 C23 K1 123.42(13) . 1_565
C112 C111 C11 121.2(2) . .
C116 C111 C11 120.3(2) . .
C116 C111 C112 118.5(2) . .
C113 C112 C111 120.7(2) . .
C114 C113 C112 120.2(2) . .
C113 C114 C115 120.0(2) . .
C114 C115 C116 120.2(2) . .
C111 C116 C115 120.4(2) . .
C122 C121 C13 118.06(19) . .
C122 C121 C126 118.7(2) . .
C126 C121 C13 123.2(2) . .
C123 C122 C121 120.7(2) . .
C122 C123 C124 120.0(2) . .
C125 C124 C123 119.8(2) . .
C124 C125 C126 120.3(2) . .
C125 C126 C121 120.4(2) . .
C212 C211 C21 119.00(18) . .
C216 C211 C21 122.18(19) . .
C216 C211 C212 118.77(19) . .
C213 C212 C211 120.4(2) . .
C214 C213 C212 120.2(2) . .
C215 C214 C213 120.0(2) . .
C214 C215 C216 120.2(2) . .
C215 C216 C211 120.4(2) . .
C222 C221 C23 123.5(2) . .
C226 C221 C23 118.10(19) . .
C226 C221 C222 118.4(2) . .
C223 C222 C221 120.5(2) . .
C224 C223 C222 120.3(2) . .
C223 C224 C225 119.8(2) . .
C224 C225 C226 120.2(2) . .
C225 C226 C221 120.7(2) . .
C1S Cl1S K1 100.58(9) . .
Cl2S C1S Cl1S 112.15(15) . .

loop_
_geom_bond_atom_site_label_1
_geom_bond_atom_site_label_2
_geom_bond_distance
_geom_bond_site_symmetry_2
Eu1 K1 3.9511(7) .
Eu1 K1 3.9279(7) 1_565
Eu1 O1 2.4334(15) .
Eu1 O1 2.4333(15) 2_656
Eu1 O2 2.3840(14) .
Eu1 O2 2.3840(14) 2_656
Eu1 O3 2.4177(14) .
Eu1 O3 2.4177(14) 2_656
Eu1 O4 2.3657(15) .
Eu1 O4 2.3657(14) 2_656
K1 O2 2.9177(17) .
K1 O2 2.9177(17) 2_656
K1 O4 2.9044(16) 1_545
K1 O4 2.9044(16) 2_646
K1 C23 3.432(2) 2_646
K1 C23 3.432(2) 1_545
K1 Cl1S 3.4056(8) .
K1 Cl1S 3.4056(7) 2_656
O1 C11 1.263(2) .
O2 C13 1.286(2) .
O3 C21 1.258(2) .
O4 C23 1.279(2) .
C11 C12 1.414(3) .
C11 C111 1.497(3) .
C12 C13 1.390(3) .
C13 C121 1.499(3) .
C21 C22 1.412(3) .
C21 C211 1.506(3) .
C22 C23 1.396(3) .
C23 C221 1.500(3) .
C111 C112 1.397(3) .
C111 C116 1.393(3) .
C112 C113 1.388(3) .
C113 C114 1.375(4) .
C114 C115 1.380(4) .
C115 C116 1.395(4) .
C121 C122 1.393(3) .
C121 C126 1.397(3) .
C122 C123 1.384(3) .
C123 C124 1.390(4) .
C124 C125 1.378(4) .
C125 C126 1.388(3) .
C211 C212 1.396(3) .
C211 C216 1.394(3) .
C212 C213 1.388(3) .
C213 C214 1.384(4) .
C214 C215 1.380(3) .
C215 C216 1.390(3) .
C221 C222 1.400(3) .
C221 C226 1.395(3) .
C222 C223 1.391(3) .
C223 C224 1.382(4) .
C224 C225 1.383(4) .
C225 C226 1.392(3) .
Cl1S C1S 1.763(3) .
Cl2S C1S 1.763(3) .
